data_1101127
loop_
_publ_author_name
'Francisco Hueso-Ure\~na'
'Sonia B. Jim\'enez-Pulido'
'Miguel N. Moreno-Carretero'
'Miguel Quir\'os'
'Juan M. Salas'

_publ_section_title
;
 Synthesis and structural studies on 1:1 metal complexes with
 1,3-dimethyllumazine and 1,3,6,7-tetramethyllumazine. Crystal
 structure of two dichloro copper(II) and mercury(II) compounds
 and a polymeric chloro-nitrato bridged-mercury(II) complex.
;
_journal_name_full Polyhedron
_journal_page_first 3409
_journal_page_last 3418
_journal_paper_doi 10.1016/S0277-5387(98)00122-3
_journal_volume 17
_journal_year 1998
_chemical_formula_sum 'C10 H12 Cl2 Hg N4 O2'
_chemical_formula_weight 491.73
_space_group_IT_number 2
_symmetry_cell_setting triclinic
_symmetry_space_group_name_Hall '-P 1'
_symmetry_space_group_name_H-M 'P -1'
_cell_angle_alpha 71.414(7)
_cell_angle_beta 81.536(6)
_cell_angle_gamma 70.904(8)
_cell_formula_units_Z 2
_cell_length_a 8.0064(6)
_cell_length_b 9.3736(6)
_cell_length_c 10.6279(5)
_cell_measurement_temperature 293(2)
_cell_volume 713.59(8)
_diffrn_ambient_temperature 293(2)
_exptl_crystal_density_diffrn 2.289
_refine_ls_R_factor_obs 0.0436
_refine_ls_wR_factor_obs 0.1182
_cod_database_code 1101127

loop_
_symmetry_equiv_pos_as_xyz
'x, y, z'
'-x, -y, -z'

loop_
_atom_site_aniso_label
_atom_site_aniso_U_11
_atom_site_aniso_U_22
_atom_site_aniso_U_33
_atom_site_aniso_U_23
_atom_site_aniso_U_13
_atom_site_aniso_U_12
Hg 0.0566(2) 0.0526(2) 0.0452(2) -0.01982(12) -0.00023(11) -0.01659(12)
Cl1 0.0725(12) 0.0688(12) 0.0490(9) -0.0217(9) -0.0061(8) -0.0255(10)
Cl2 0.100(2) 0.0704(13) 0.0497(10) -0.0214(9) -0.0181(11) -0.0113(12)
N1 0.045(3) 0.040(3) 0.042(3) -0.015(2) 0.001(2) -0.015(2)
C1 0.055(4) 0.049(4) 0.048(4) -0.023(3) 0.008(3) -0.016(3)
C1A 0.039(3) 0.036(3) 0.041(3) -0.011(2) 0.002(2) -0.011(2)
C2 0.043(3) 0.045(3) 0.050(3) -0.017(3) 0.001(3) -0.013(3)
O2 0.059(3) 0.057(3) 0.084(4) -0.035(3) 0.007(3) -0.028(3)
N3 0.047(3) 0.042(3) 0.052(3) -0.017(2) 0.011(2) -0.019(2)
C3 0.058(4) 0.060(5) 0.074(5) -0.021(4) 0.017(4) -0.034(4)
C4 0.044(3) 0.039(3) 0.050(4) -0.014(3) 0.008(3) -0.013(3)
O4 0.057(3) 0.058(3) 0.078(4) -0.033(3) 0.031(3) -0.026(3)
C4A 0.046(3) 0.037(3) 0.042(3) -0.010(2) 0.002(2) -0.015(2)
N5 0.047(3) 0.040(3) 0.061(4) -0.019(3) 0.002(3) -0.015(2)
C6 0.048(4) 0.040(3) 0.073(5) -0.018(3) -0.005(3) -0.015(3)
C61 0.075(6) 0.073(6) 0.118(9) -0.054(6) 0.019(6) -0.040(5)
C7 0.041(3) 0.045(3) 0.061(4) -0.011(3) 0.004(3) -0.019(3)
C71 0.063(5) 0.072(6) 0.091(7) -0.028(5) 0.023(5) -0.042(5)
N8 0.040(3) 0.047(3) 0.048(3) -0.014(2) 0.007(2) -0.016(2)

loop_
_atom_site_label
_atom_site_type_symbol
_atom_site_fract_x
_atom_site_fract_y
_atom_site_fract_z
_atom_site_U_iso_or_equiv
_atom_site_thermal_displace_type
_atom_site_occupancy
_atom_site_calc_flag
_atom_site_refinement_flags
_atom_site_disorder_group
Hg Hg 0.79522(4) 0.11922(3) 0.63899(3) 0.05022(14) Uani 1 d . .
Cl1 Cl 0.8819(3) 0.0629(3) 0.8493(2) 0.0608(5) Uani 1 d . .
Cl2 Cl 0.7574(4) 0.1211(3) 0.4292(2) 0.0744(6) Uani 1 d . .
N1 N 0.4697(8) 0.6541(7) 0.8334(6) 0.0415(11) Uani 1 d . .
C1 C 0.3456(11) 0.7437(9) 0.9181(8) 0.050(2) Uani 1 d . .
H11 H 0.3012(59) 0.6727(12) 0.9916(32) 0.060 Uiso 1 d R .
H12 H 0.2488(40) 0.8200(47) 0.8669(17) 0.060 Uiso 1 d R .
H13 H 0.4061(22) 0.7968(55) 0.9508(47) 0.060 Uiso 1 d R .
C1A C 0.4308(8) 0.5327(7) 0.8073(6) 0.0394(12) Uani 1 d . .
C2 C 0.6136(9) 0.7045(9) 0.7731(7) 0.0455(13) Uani 1 d . .
O2 O 0.6424(8) 0.8159(7) 0.7896(7) 0.0615(14) Uani 1 d . .
N3 N 0.7291(8) 0.6182(7) 0.6924(6) 0.0463(12) Uani 1 d . .
C3 C 0.8864(12) 0.6680(11) 0.6360(10) 0.062(2) Uani 1 d . .
H31 H 0.9481(51) 0.6701(80) 0.7060(12) 0.074 Uiso 1 d R .
H32 H 0.8512(14) 0.7715(36) 0.5741(53) 0.074 Uiso 1 d R .
H33 H 0.9630(46) 0.5951(47) 0.5908(61) 0.074 Uiso 1 d R .
C4 C 0.7024(9) 0.4934(8) 0.6629(7) 0.0451(14) Uani 1 d . .
O4 O 0.8109(8) 0.4232(7) 0.5911(7) 0.062(2) Uani 1 d . .
C4A C 0.5420(9) 0.4546(7) 0.7220(7) 0.0413(12) Uani 1 d . .
N5 N 0.5059(8) 0.3375(7) 0.6940(7) 0.0484(13) Uani 1 d . .
C6 C 0.3628(10) 0.3008(9) 0.7487(9) 0.053(2) Uani 1 d . .
C61 C 0.3175(15) 0.1740(13) 0.7140(14) 0.080(3) Uani 1 d . .
H611 H 0.2003(45) 0.2152(31) 0.6815(78) 0.096 Uiso 1 d R .
H612 H 0.3224(106) 0.0858(41) 0.7918(23) 0.096 Uiso 1 d R .
H613 H 0.4007(67) 0.1405(70) 0.6466(60) 0.096 Uiso 1 d R .
C7 C 0.2495(10) 0.3790(8) 0.8398(8) 0.049(2) Uani 1 d . .
C71 C 0.0886(13) 0.3347(12) 0.9096(12) 0.071(3) Uani 1 d . .
H711 H 0.1237(14) 0.2387(50) 0.9805(48) 0.086 Uiso 1 d R .
H712 H 0.0250(55) 0.3198(88) 0.8473(20) 0.086 Uiso 1 d R .
H713 H 0.0139(51) 0.4176(41) 0.9452(67) 0.086 Uiso 1 d R .
N8 N 0.2851(8) 0.4952(7) 0.8683(6) 0.0450(12) Uani 1 d . .

loop_
_geom_bond_atom_site_label_1
_geom_bond_atom_site_label_2
_geom_bond_distance
_geom_bond_site_symmetry_2
_geom_bond_publ_flag
Hg Cl1 2.284(2) . ?
Hg Cl2 2.288(2) . ?
Hg N5 2.675(6) . ?
Hg O4 2.772(6) . ?
N1 C2 1.381(9) . ?
N1 C1A 1.388(8) . ?
N1 C1 1.475(9) . ?
C1A N8 1.343(8) . ?
C1A C4A 1.382(9) . ?
C2 O2 1.208(9) . ?
C2 N3 1.401(9) . ?
N3 C4 1.389(9) . ?
N3 C3 1.466(9) . ?
C4 O4 1.233(9) . ?
C4 C4A 1.449(9) . ?
C4A N5 1.349(9) . ?
N5 C6 1.305(10) . ?
C6 C7 1.433(12) . ?
C6 C61 1.511(11) . ?
C7 N8 1.341(9) . ?
C7 C71 1.501(10) . ?
